data_7041613
loop_
_publ_author_name
'Wang, Yu-Ting'
'Gao, Bin-Bin'
'Wang, Fan'
'Liu, Shi-Yuan'
'Yu, Hong'
'Zhang, Wen-Hua'
'Lang, Jian-Ping'

_publ_section_title
;
 Palladium(ii) and palladium(ii)-silver(i) complexes with N-heterocyclic
 carbene and zwitterionic thiolate mixed ligands: synthesis, structural
 characterization and catalytic properties.
;
_journal_issue 6
_journal_name_full 'Dalton transactions (Cambridge, England : 2003)'
_journal_page_first 1832
_journal_page_last 1839
_journal_paper_doi 10.1039/c6dt04599e
_journal_volume 46
_journal_year 2017
_chemical_formula_moiety 'C38 H58 N10 Pd2 S2, 4(F6 P), 2(C2 H3 N)'
_chemical_formula_sum 'C42 H64 F24 N12 P4 Pd2 S2'
_chemical_formula_weight 1593.85
_space_group_crystal_system monoclinic
_space_group_IT_number 14
_space_group_name_Hall '-P 2ybc'
_space_group_name_H-M_alt 'P 1 21/c 1'
_symmetry_space_group_name_Hall '-P 2ybc'
_symmetry_space_group_name_H-M 'P 1 21/c 1'
_atom_sites_solution_hydrogens geom
_audit_creation_method SHELXL-2013
_audit_update_record
;
2016-12-29 deposited with the CCDC.
2017-01-04 downloaded from the CCDC.
;
_cell_angle_alpha 90
_cell_angle_beta 112.347(3)
_cell_angle_gamma 90
_cell_formula_units_Z 2
_cell_length_a 10.4595(7)
_cell_length_b 12.4551(7)
_cell_length_c 25.8400(14)
_cell_measurement_reflns_used 9633
_cell_measurement_temperature 153(2)
_cell_measurement_theta_max 27.57
_cell_measurement_theta_min 2.56
_cell_volume 3113.5(3)
_computing_structure_refinement 'SHELXL-2013 (Sheldrick, 2013)'
_diffrn_ambient_temperature 153(2)
_diffrn_measured_fraction_theta_full 0.993
_diffrn_measured_fraction_theta_max 0.991
_diffrn_measurement_device_type 'Bruker D8 Quest'
_diffrn_measurement_method 'phi and omega scans'
_diffrn_radiation_type MoK\a
_diffrn_radiation_wavelength 0.71073
_diffrn_reflns_av_R_equivalents 0.0433
_diffrn_reflns_av_unetI/netI 0.0201
_diffrn_reflns_Laue_measured_fraction_full 0.993
_diffrn_reflns_Laue_measured_fraction_max 0.991
_diffrn_reflns_limit_h_max 13
_diffrn_reflns_limit_h_min -13
_diffrn_reflns_limit_k_max 16
_diffrn_reflns_limit_k_min -16
_diffrn_reflns_limit_l_max 33
_diffrn_reflns_limit_l_min -33
_diffrn_reflns_number 75783
_diffrn_reflns_point_group_measured_fraction_full 0.993
_diffrn_reflns_point_group_measured_fraction_max 0.991
_diffrn_reflns_theta_full 25.242
_diffrn_reflns_theta_max 27.576
_diffrn_reflns_theta_min 2.362
_diffrn_standards_decay_% 0
_diffrn_standards_interval_count 0
_diffrn_standards_interval_time 0
_diffrn_standards_number 0
_exptl_absorpt_coefficient_mu 0.862
_exptl_absorpt_correction_T_max 0.842
_exptl_absorpt_correction_T_min 0.813
_exptl_absorpt_correction_type multi-scan
_exptl_absorpt_process_details 'SADABS, (Sheldrick 2008)'
_exptl_crystal_colour light-yellow
_exptl_crystal_density_diffrn 1.700
_exptl_crystal_description block
_exptl_crystal_F_000 1600
_exptl_crystal_size_max 0.300
_exptl_crystal_size_mid 0.200
_exptl_crystal_size_min 0.200
_refine_diff_density_max 0.683
_refine_diff_density_min -0.559
_refine_diff_density_rms 0.078
_refine_ls_extinction_method none
_refine_ls_goodness_of_fit_ref 1.087
_refine_ls_hydrogen_treatment constr
_refine_ls_matrix_type full
_refine_ls_number_parameters 396
_refine_ls_number_reflns 7129
_refine_ls_number_restraints 1
_refine_ls_restrained_S_all 1.088
_refine_ls_R_factor_all 0.0399
_refine_ls_R_factor_gt 0.0361
_refine_ls_shift/su_max 0.001
_refine_ls_shift/su_mean 0.000
_refine_ls_structure_factor_coef Fsqd
_refine_ls_weighting_details
;
 w=1/[\s^2^(Fo^2^)+(0.0178P)^2^+8.0266P]
 where P=(Fo^2^+2Fc^2^)/3
;
_refine_ls_weighting_scheme calc
_refine_ls_wR_factor_gt 0.0806
_refine_ls_wR_factor_ref 0.0832
_reflns_Friedel_coverage 0.000
_reflns_number_gt 6624
_reflns_number_total 7129
_reflns_threshold_expression 'I > 2\s(I)'
_cod_data_source_file c6dt04599e2.cif
_cod_data_source_block 4
_cod_depositor_comments 'Adding full bibliography for 7041612--7041617.cif.'
_cod_database_code 7041613
_publcif_datablock.id {64cfef57-9865-471c-9db1-ac256e23df41}

_shelx_space_group_comment
;
The symmetry employed for this shelxl refinement is uniquely defined
by the following loop, which should always be used as a source of
symmetry information in preference to the above space-group names.
They are only intended as comments.
;
_shelx_estimated_absorpt_t_min 0.782
_shelx_estimated_absorpt_t_max 0.847
_shelxl_version_number 2013-2

loop_
_space_group_symop_operation_xyz
'x, y, z'
'-x, y+1/2, -z+1/2'
'-x, -y, -z'
'x, -y-1/2, z-1/2'

loop_
_atom_site_label
_atom_site_type_symbol
_atom_site_fract_x
_atom_site_fract_y
_atom_site_fract_z
_atom_site_U_iso_or_equiv
_atom_site_adp_type
_atom_site_occupancy
_atom_site_site_symmetry_order
_atom_site_calc_flag
_atom_site_refinement_flags_posn
_atom_site_refinement_flags_adp
Pd1 Pd 0.16277(2) 0.48004(2) 0.05143(2) 0.01846(6) Uani 1 1 d . .
S1 S -0.06500(6) 0.51008(5) 0.04786(3) 0.02002(12) Uani 1 1 d . .
P1 P 0.34106(9) 0.95677(7) 0.10314(4) 0.03678(19) Uani 1 1 d . .
P2 P 0.87430(9) 0.70611(7) 0.18856(4) 0.03549(18) Uani 1 1 d . .
F1 F 0.4497(3) 1.0509(3) 0.11742(15) 0.0951(11) Uani 1 1 d . .
F2 F 0.2775(3) 1.0106(3) 0.14315(12) 0.0823(9) Uani 1 1 d . .
F3 F 0.2273(3) 0.86526(19) 0.08704(10) 0.0622(6) Uani 1 1 d . .
F4 F 0.4036(3) 0.9052(3) 0.06158(11) 0.0812(9) Uani 1 1 d . .
F5 F 0.4412(3) 0.8883(3) 0.15252(12) 0.1039(12) Uani 1 1 d . .
F6 F 0.2363(3) 1.0242(2) 0.05201(12) 0.0766(8) Uani 1 1 d . .
F7 F 0.9702(3) 0.7997(2) 0.22380(11) 0.0852(10) Uani 1 1 d . .
F8 F 0.8378(3) 0.6742(2) 0.24103(11) 0.0641(7) Uani 1 1 d . .
F9 F 0.7828(3) 0.61111(19) 0.15319(11) 0.0689(7) Uani 1 1 d . .
F10 F 0.9137(3) 0.7386(2) 0.13645(10) 0.0682(7) Uani 1 1 d . .
F11 F 1.0013(2) 0.6250(2) 0.20936(11) 0.0691(8) Uani 1 1 d . .
F12 F 0.7471(3) 0.78632(19) 0.16629(12) 0.0684(7) Uani 1 1 d . .
N1 N -0.1539(3) 0.0583(2) 0.11353(11) 0.0315(5) Uani 1 1 d . .
N2 N 0.4648(2) 0.5135(2) 0.07170(9) 0.0254(5) Uani 1 1 d . .
N3 N 0.3955(3) 0.35803(19) 0.03679(10) 0.0287(5) Uani 1 1 d . .
N4 N 0.2653(3) 0.54853(19) 0.17271(9) 0.0272(5) Uani 1 1 d . .
N5 N 0.2735(2) 0.37722(19) 0.16671(9) 0.0256(5) Uani 1 1 d . .
N6 N 0.6308(5) 0.2466(3) 0.1894(2) 0.0818(13) Uani 1 1 d D .
C1 C -0.0944(2) 0.3776(2) 0.06593(10) 0.0196(5) Uani 1 1 d . .
C2 C -0.0839(3) 0.3570(2) 0.12038(11) 0.0239(5) Uani 1 1 d . .
H2 H -0.0635 0.4139 0.1468 0.029 Uiso 1 1 calc R U
C3 C -0.1033(3) 0.2531(2) 0.13642(11) 0.0273(6) Uani 1 1 d . .
H3 H -0.0961 0.2393 0.1736 0.033 Uiso 1 1 calc R U
C4 C -0.1328(3) 0.1710(2) 0.09794(11) 0.0255(5) Uani 1 1 d . .
C5 C -0.1425(3) 0.1900(2) 0.04382(12) 0.0286(6) Uani 1 1 d . .
H5 H -0.1622 0.1327 0.0176 0.034 Uiso 1 1 calc R U
C6 C -0.1232(3) 0.2930(2) 0.02809(11) 0.0259(5) Uani 1 1 d . .
H6 H -0.1297 0.3061 -0.0090 0.031 Uiso 1 1 calc R U
C7 C -0.0581(7) -0.0142(4) 0.1015(4) 0.109(3) Uani 1 1 d . .
H7A H 0.0372 0.0070 0.1239 0.164 Uiso 1 1 calc R U
H7B H -0.0741 -0.0101 0.0617 0.164 Uiso 1 1 calc R U
H7C H -0.0736 -0.0879 0.1110 0.164 Uiso 1 1 calc R U
C8 C -0.1398(9) 0.0492(4) 0.17228(19) 0.110(3) Uani 1 1 d . .
H8A H -0.1616 -0.0244 0.1796 0.164 Uiso 1 1 calc R U
H8B H -0.2038 0.0992 0.1793 0.164 Uiso 1 1 calc R U
H8C H -0.0448 0.0666 0.1970 0.164 Uiso 1 1 calc R U
C9 C -0.2974(5) 0.0237(4) 0.0796(2) 0.0865(19) Uani 1 1 d . .
H9A H -0.3108 -0.0503 0.0894 0.130 Uiso 1 1 calc R U
H9B H -0.3131 0.0276 0.0398 0.130 Uiso 1 1 calc R U
H9C H -0.3629 0.0710 0.0874 0.130 Uiso 1 1 calc R U
C10 C 0.3537(3) 0.4493(2) 0.05295(10) 0.0222(5) Uani 1 1 d . .
C11 C 0.4668(3) 0.6228(3) 0.09197(14) 0.0345(7) Uani 1 1 d . .
H11A H 0.3734 0.6532 0.0760 0.052 Uiso 1 1 calc R U
H11B H 0.5296 0.6666 0.0807 0.052 Uiso 1 1 calc R U
H11C H 0.4986 0.6222 0.1329 0.052 Uiso 1 1 calc R U
C12 C 0.5784(3) 0.4622(3) 0.06756(13) 0.0329(6) Uani 1 1 d . .
H12 H 0.6691 0.4905 0.0780 0.039 Uiso 1 1 calc R U
C13 C 0.5349(3) 0.3651(3) 0.04604(13) 0.0341(7) Uani 1 1 d . .
H13 H 0.5894 0.3109 0.0385 0.041 Uiso 1 1 calc R U
C14 C 0.3086(4) 0.2658(3) 0.01102(15) 0.0411(8) Uani 1 1 d . .
H14A H 0.2161 0.2767 0.0113 0.062 Uiso 1 1 calc R U
H14B H 0.3495 0.2007 0.0321 0.062 Uiso 1 1 calc R U
H14C H 0.3017 0.2582 -0.0277 0.062 Uiso 1 1 calc R U
C15 C 0.2387(3) 0.4667(2) 0.13590(11) 0.0212(5) Uani 1 1 d . .
C16 C 0.2373(4) 0.6622(2) 0.15879(13) 0.0359(7) Uani 1 1 d . .
H16A H 0.3248 0.7013 0.1693 0.054 Uiso 1 1 calc R U
H16B H 0.1833 0.6918 0.1793 0.054 Uiso 1 1 calc R U
H16C H 0.1848 0.6698 0.1185 0.054 Uiso 1 1 calc R U
C17 C 0.3182(4) 0.5090(3) 0.22690(12) 0.0382(7) Uani 1 1 d . .
H17 H 0.3460 0.5500 0.2604 0.046 Uiso 1 1 calc R U
C18 C 0.3225(3) 0.4020(3) 0.22303(12) 0.0364(7) Uani 1 1 d . .
H18 H 0.3535 0.3526 0.2533 0.044 Uiso 1 1 calc R U
C19 C 0.2621(3) 0.2678(2) 0.14530(13) 0.0325(6) Uani 1 1 d . .
H19A H 0.1871 0.2641 0.1083 0.049 Uiso 1 1 calc R U
H19B H 0.2422 0.2188 0.1710 0.049 Uiso 1 1 calc R U
H19C H 0.3493 0.2470 0.1423 0.049 Uiso 1 1 calc R U
C20 C 0.6994(7) 0.4309(4) 0.2327(3) 0.0935(19) Uani 1 1 d . .
H20A H 0.7346 0.4245 0.2735 0.140 Uiso 1 1 calc R U
H20B H 0.6191 0.4788 0.2200 0.140 Uiso 1 1 calc R U
H20C H 0.7719 0.4603 0.2215 0.140 Uiso 1 1 calc R U
C21 C 0.6601(4) 0.3285(3) 0.20837(17) 0.0515(9) Uani 1 1 d D .

loop_
_atom_site_aniso_label
_atom_site_aniso_U_11
_atom_site_aniso_U_22
_atom_site_aniso_U_33
_atom_site_aniso_U_23
_atom_site_aniso_U_13
_atom_site_aniso_U_12
Pd1 0.01744(9) 0.01987(10) 0.01762(10) 0.00259(7) 0.00617(7) -0.00180(7)
S1 0.0206(3) 0.0205(3) 0.0192(3) 0.0011(2) 0.0080(2) -0.0014(2)
P1 0.0375(4) 0.0367(4) 0.0315(4) -0.0065(3) 0.0080(3) -0.0049(3)
P2 0.0329(4) 0.0305(4) 0.0349(4) 0.0025(3) 0.0037(3) -0.0013(3)
F1 0.0734(19) 0.096(2) 0.121(3) -0.057(2) 0.0436(18) -0.0533(17)
F2 0.0788(19) 0.104(2) 0.0744(18) -0.0386(17) 0.0406(16) -0.0091(17)
F3 0.0749(16) 0.0473(13) 0.0566(14) 0.0055(11) 0.0162(12) -0.0238(12)
F4 0.0589(15) 0.121(2) 0.0653(16) -0.0469(17) 0.0258(13) -0.0127(16)
F5 0.097(2) 0.112(3) 0.0539(16) -0.0002(16) -0.0260(15) 0.039(2)
F6 0.0855(19) 0.0524(15) 0.0722(17) 0.0244(13) 0.0077(14) 0.0008(13)
F7 0.096(2) 0.0682(17) 0.0560(15) 0.0052(13) -0.0115(14) -0.0463(16)
F8 0.0887(18) 0.0527(14) 0.0717(16) -0.0018(12) 0.0538(15) -0.0053(13)
F9 0.0664(16) 0.0446(13) 0.0780(17) -0.0225(12) 0.0075(13) -0.0082(11)
F10 0.0920(19) 0.0634(16) 0.0533(14) 0.0277(12) 0.0324(13) 0.0184(14)
F11 0.0491(13) 0.0869(19) 0.0731(16) 0.0462(14) 0.0252(12) 0.0293(13)
F12 0.0570(14) 0.0493(14) 0.0844(18) -0.0024(12) 0.0106(13) 0.0227(11)
N1 0.0358(13) 0.0260(12) 0.0313(13) 0.0047(10) 0.0112(11) -0.0063(10)
N2 0.0173(10) 0.0333(12) 0.0247(11) -0.0009(9) 0.0071(9) 0.0000(9)
N3 0.0302(12) 0.0255(12) 0.0316(12) 0.0035(10) 0.0131(10) 0.0031(10)
N4 0.0339(12) 0.0291(12) 0.0201(11) -0.0002(9) 0.0120(10) -0.0016(10)
N5 0.0246(11) 0.0283(12) 0.0222(11) 0.0058(9) 0.0071(9) 0.0010(9)
N6 0.075(3) 0.060(3) 0.097(3) -0.001(2) 0.017(2) -0.018(2)
C1 0.0161(11) 0.0231(12) 0.0191(11) 0.0035(9) 0.0061(9) -0.0011(9)
C2 0.0257(13) 0.0270(13) 0.0194(12) -0.0004(10) 0.0090(10) -0.0016(10)
C3 0.0311(14) 0.0293(14) 0.0211(12) 0.0061(11) 0.0096(11) -0.0013(11)
C4 0.0238(13) 0.0254(13) 0.0234(13) 0.0050(10) 0.0044(10) -0.0046(10)
C5 0.0327(15) 0.0261(14) 0.0230(13) -0.0025(11) 0.0062(11) -0.0066(11)
C6 0.0297(14) 0.0290(14) 0.0176(12) 0.0011(10) 0.0075(10) -0.0048(11)
C7 0.123(5) 0.045(3) 0.217(8) 0.059(4) 0.129(6) 0.039(3)
C8 0.246(8) 0.041(2) 0.041(2) 0.0069(19) 0.054(4) -0.040(4)
C9 0.060(3) 0.076(3) 0.099(4) 0.035(3) 0.003(3) -0.042(3)
C10 0.0257(13) 0.0241(13) 0.0156(11) 0.0040(9) 0.0066(10) 0.0016(10)
C11 0.0238(14) 0.0391(17) 0.0403(17) -0.0090(13) 0.0117(12) -0.0059(12)
C12 0.0208(13) 0.0465(18) 0.0308(14) 0.0020(13) 0.0093(11) 0.0053(12)
C13 0.0290(14) 0.0415(17) 0.0331(15) 0.0041(13) 0.0132(12) 0.0114(13)
C14 0.0489(19) 0.0260(15) 0.052(2) -0.0046(14) 0.0227(16) -0.0024(14)
C15 0.0165(11) 0.0228(12) 0.0251(12) 0.0021(10) 0.0089(10) -0.0014(9)
C16 0.0489(19) 0.0276(15) 0.0361(16) -0.0020(12) 0.0217(14) -0.0003(13)
C17 0.0471(18) 0.0479(19) 0.0194(13) -0.0006(13) 0.0123(13) 0.0002(15)
C18 0.0406(17) 0.0456(18) 0.0211(13) 0.0076(13) 0.0095(12) 0.0030(14)
C19 0.0350(15) 0.0269(14) 0.0342(15) 0.0068(12) 0.0115(13) 0.0015(12)
C20 0.134(5) 0.064(3) 0.097(4) -0.019(3) 0.060(4) -0.033(3)
C21 0.050(2) 0.053(2) 0.050(2) 0.0109(18) 0.0164(17) -0.0115(18)

loop_
_atom_type_symbol
_atom_type_description
_atom_type_scat_dispersion_real
_atom_type_scat_dispersion_imag
_atom_type_scat_source
C C 0.0033 0.0016 'International Tables Vol C Tables 4.2.6.8 and 6.1.1.4'
H H 0.0000 0.0000 'International Tables Vol C Tables 4.2.6.8 and 6.1.1.4'
F F 0.0171 0.0103 'International Tables Vol C Tables 4.2.6.8 and 6.1.1.4'
N N 0.0061 0.0033 'International Tables Vol C Tables 4.2.6.8 and 6.1.1.4'
P P 0.1023 0.0942 'International Tables Vol C Tables 4.2.6.8 and 6.1.1.4'
S S 0.1246 0.1234 'International Tables Vol C Tables 4.2.6.8 and 6.1.1.4'
Pd Pd -0.9988 1.0072 'International Tables Vol C Tables 4.2.6.8 and 6.1.1.4'

loop_
_geom_angle_atom_site_label_1
_geom_angle_atom_site_label_2
_geom_angle_atom_site_label_3
_geom_angle
_geom_angle_site_symmetry_1
_geom_angle_site_symmetry_3
C10 Pd1 C15 89.07(10) . .
C10 Pd1 S1 92.70(7) . 3_565
C15 Pd1 S1 177.23(7) . 3_565
C10 Pd1 S1 177.86(8) . .
C15 Pd1 S1 91.80(7) . .
S1 Pd1 S1 86.36(2) 3_565 .
C1 S1 Pd1 106.61(8) . 3_565
C1 S1 Pd1 96.60(8) . .
Pd1 S1 Pd1 93.64(2) 3_565 .
F5 P1 F2 90.88(19) . .
F5 P1 F1 90.9(2) . .
F2 P1 F1 88.64(17) . .
F5 P1 F3 91.44(18) . .
F2 P1 F3 90.92(16) . .
F1 P1 F3 177.65(19) . .
F5 P1 F4 90.63(19) . .
F2 P1 F4 178.4(2) . .
F1 P1 F4 90.79(17) . .
F3 P1 F4 89.59(15) . .
F5 P1 F6 178.57(18) . .
F2 P1 F6 89.49(18) . .
F1 P1 F6 90.52(18) . .
F3 P1 F6 87.17(14) . .
F4 P1 F6 89.01(17) . .
F9 P2 F7 178.17(18) . .
F9 P2 F12 91.25(14) . .
F7 P2 F12 90.32(16) . .
F9 P2 F11 87.96(15) . .
F7 P2 F11 90.45(17) . .
F12 P2 F11 178.60(16) . .
F9 P2 F8 90.99(15) . .
F7 P2 F8 89.91(15) . .
F12 P2 F8 91.52(15) . .
F11 P2 F8 89.65(14) . .
F9 P2 F10 89.75(16) . .
F7 P2 F10 89.34(16) . .
F12 P2 F10 89.11(15) . .
F11 P2 F10 89.74(13) . .
F8 P2 F10 179.02(16) . .
C7 N1 C8 111.2(4) . .
C7 N1 C9 108.3(5) . .
C8 N1 C9 105.5(4) . .
C7 N1 C4 109.7(3) . .
C8 N1 C4 112.5(3) . .
C9 N1 C4 109.4(3) . .
C10 N2 C12 110.3(2) . .
C10 N2 C11 125.5(2) . .
C12 N2 C11 124.2(2) . .
C10 N3 C13 109.8(2) . .
C10 N3 C14 126.1(3) . .
C13 N3 C14 124.0(3) . .
C15 N4 C17 109.9(2) . .
C15 N4 C16 126.1(2) . .
C17 N4 C16 123.9(3) . .
C15 N5 C18 110.4(2) . .
C15 N5 C19 126.0(2) . .
C18 N5 C19 123.5(2) . .
C6 C1 C2 118.9(2) . .
C6 C1 S1 122.19(19) . .
C2 C1 S1 118.9(2) . .
C1 C2 C3 120.4(2) . .
C1 C2 H2 119.8 . .
C3 C2 H2 119.8 . .
C4 C3 C2 119.5(2) . .
C4 C3 H3 120.3 . .
C2 C3 H3 120.3 . .
C3 C4 C5 120.8(3) . .
C3 C4 N1 121.1(2) . .
C5 C4 N1 118.0(2) . .
C6 C5 C4 119.5(3) . .
C6 C5 H5 120.2 . .
C4 C5 H5 120.2 . .
C5 C6 C1 120.9(2) . .
C5 C6 H6 119.6 . .
C1 C6 H6 119.6 . .
N1 C7 H7A 109.5 . .
N1 C7 H7B 109.5 . .
H7A C7 H7B 109.5 . .
N1 C7 H7C 109.5 . .
H7A C7 H7C 109.5 . .
H7B C7 H7C 109.5 . .
N1 C8 H8A 109.5 . .
N1 C8 H8B 109.5 . .
H8A C8 H8B 109.5 . .
N1 C8 H8C 109.5 . .
H8A C8 H8C 109.5 . .
H8B C8 H8C 109.5 . .
N1 C9 H9A 109.5 . .
N1 C9 H9B 109.5 . .
H9A C9 H9B 109.5 . .
N1 C9 H9C 109.5 . .
H9A C9 H9C 109.5 . .
H9B C9 H9C 109.5 . .
N3 C10 N2 106.2(2) . .
N3 C10 Pd1 126.3(2) . .
N2 C10 Pd1 127.5(2) . .
N2 C11 H11A 109.5 . .
N2 C11 H11B 109.5 . .
H11A C11 H11B 109.5 . .
N2 C11 H11C 109.5 . .
H11A C11 H11C 109.5 . .
H11B C11 H11C 109.5 . .
C13 C12 N2 106.4(3) . .
C13 C12 H12 126.8 . .
N2 C12 H12 126.8 . .
C12 C13 N3 107.3(3) . .
C12 C13 H13 126.3 . .
N3 C13 H13 126.3 . .
N3 C14 H14A 109.5 . .
N3 C14 H14B 109.5 . .
H14A C14 H14B 109.5 . .
N3 C14 H14C 109.5 . .
H14A C14 H14C 109.5 . .
H14B C14 H14C 109.5 . .
N5 C15 N4 105.9(2) . .
N5 C15 Pd1 128.1(2) . .
N4 C15 Pd1 126.06(19) . .
N4 C16 H16A 109.5 . .
N4 C16 H16B 109.5 . .
H16A C16 H16B 109.5 . .
N4 C16 H16C 109.5 . .
H16A C16 H16C 109.5 . .
H16B C16 H16C 109.5 . .
C18 C17 N4 106.9(3) . .
C18 C17 H17 126.6 . .
N4 C17 H17 126.6 . .
C17 C18 N5 107.0(3) . .
C17 C18 H18 126.5 . .
N5 C18 H18 126.5 . .
N5 C19 H19A 109.5 . .
N5 C19 H19B 109.5 . .
H19A C19 H19B 109.5 . .
N5 C19 H19C 109.5 . .
H19A C19 H19C 109.5 . .
H19B C19 H19C 109.5 . .
C21 C20 H20A 109.5 . .
C21 C20 H20B 109.5 . .
H20A C20 H20B 109.5 . .
C21 C20 H20C 109.5 . .
H20A C20 H20C 109.5 . .
H20B C20 H20C 109.5 . .
N6 C21 C20 179.0(6) . .

loop_
_geom_bond_atom_site_label_1
_geom_bond_atom_site_label_2
_geom_bond_distance
_geom_bond_site_symmetry_2
Pd1 C10 2.020(3) .
Pd1 C15 2.026(3) .
Pd1 S1 2.3768(6) 3_565
Pd1 S1 2.3784(7) .
S1 C1 1.773(3) .
S1 Pd1 2.3767(6) 3_565
P1 F5 1.561(3) .
P1 F2 1.576(3) .
P1 F1 1.576(3) .
P1 F3 1.585(2) .
P1 F4 1.590(3) .
P1 F6 1.597(3) .
P2 F9 1.577(2) .
P2 F7 1.581(2) .
P2 F12 1.586(2) .
P2 F11 1.591(2) .
P2 F8 1.592(2) .
P2 F10 1.603(2) .
N1 C7 1.467(5) .
N1 C8 1.473(5) .
N1 C9 1.485(5) .
N1 C4 1.499(3) .
N2 C10 1.340(3) .
N2 C12 1.389(4) .
N2 C11 1.456(4) .
N3 C10 1.340(4) .
N3 C13 1.388(4) .
N3 C14 1.459(4) .
N4 C15 1.350(3) .
N4 C17 1.386(4) .
N4 C16 1.463(4) .
N5 C15 1.337(3) .
N5 C18 1.382(4) .
N5 C19 1.458(4) .
N6 C21 1.123(5) .
C1 C6 1.390(4) .
C1 C2 1.393(3) .
C2 C3 1.396(4) .
C2 H2 0.9500 .
C3 C4 1.378(4) .
C3 H3 0.9500 .
C4 C5 1.384(4) .
C5 C6 1.384(4) .
C5 H5 0.9500 .
C6 H6 0.9500 .
C7 H7A 0.9800 .
C7 H7B 0.9800 .
C7 H7C 0.9800 .
C8 H8A 0.9800 .
C8 H8B 0.9800 .
C8 H8C 0.9800 .
C9 H9A 0.9800 .
C9 H9B 0.9800 .
C9 H9C 0.9800 .
C11 H11A 0.9800 .
C11 H11B 0.9800 .
C11 H11C 0.9800 .
C12 C13 1.337(5) .
C12 H12 0.9500 .
C13 H13 0.9500 .
C14 H14A 0.9800 .
C14 H14B 0.9800 .
C14 H14C 0.9800 .
C16 H16A 0.9800 .
C16 H16B 0.9800 .
C16 H16C 0.9800 .
C17 C18 1.338(5) .
C17 H17 0.9500 .
C18 H18 0.9500 .
C19 H19A 0.9800 .
C19 H19B 0.9800 .
C19 H19C 0.9800 .
C20 C21 1.412(6) .
C20 H20A 0.9800 .
C20 H20B 0.9800 .
C20 H20C 0.9800 .
